data_1567588
loop_
_publ_author_name
'Rocco, Dalila'
'Nikoleti\'c, Anamarija'
'Prescimone, Alessandro'
'Constable, Edwin C.'
'Housecroft, Catherine E.'

_publ_section_title
;
 To Be or Not to Be a (4,4) Net: Reactions of
 4&#x2032;-{4-(N,N-Diethylaminophenyl)}- and
 4&#x2032;-{4-(N,N-Diphenylaminophenyl)}-3,2&#x2032;:6&#x2032;,3&#x2033;-
 and 4,2&#x2032;:6&#x2032;,4&#x2033;-Terpyridines with Cobalt(II)
 Thiocyanate
;
_journal_issue 8
_journal_name_full Crystals
_journal_page_first 1136
_journal_paper_doi 10.3390/cryst12081136
_journal_volume 12
_journal_year 2022
_chemical_formula_moiety 'C52 H50 Co N10 S2, 0.8(C H Cl3)'
_chemical_formula_sum 'C52.8 H48.8 Cl2.4 Co N10 S2'
_chemical_formula_weight 1031.55
_space_group_crystal_system monoclinic
_space_group_IT_number 14
_space_group_name_Hall '-P 2yn'
_space_group_name_H-M_alt 'P 1 21/n 1'
_atom_sites_solution_hydrogens mixed
_atom_sites_solution_primary dual
_audit_creation_date 2022-05-12
_audit_creation_method
;
Olex2 1.5
(compiled 2022.04.07 svn.rca3783a0 for OlexSys, GUI svn.r6498)
;
_cell_angle_alpha 90
_cell_angle_beta 96.533(2)
_cell_angle_gamma 90
_cell_formula_units_Z 2
_cell_length_a 13.3183(3)
_cell_length_b 12.5045(2)
_cell_length_c 15.2418(4)
_cell_measurement_reflns_used 39015
_cell_measurement_temperature 150
_cell_measurement_theta_max 72.99
_cell_measurement_theta_min 3.34
_cell_volume 2521.87(10)
_computing_cell_refinement 'X-Area Recipe 1.37.0.0 (STOE, 2021)'
_computing_data_collection 'X-Area Pilatus3_SV 1.31.175.0 (STOE, 2021)'
_computing_data_reduction
;
X-Area Integrate 2.5.1.0 (STOE, 2021)
X-Area LANA 2.6.2.0 (STOE, 2021)
;
_computing_molecular_graphics 'Olex2 1.5 (Dolomanov et al., 2009)'
_computing_publication_material 'Olex2 1.5 (Dolomanov et al., 2009)'
_computing_structure_refinement 'SHELXL 2018/3 (Sheldrick, 2015)'
_computing_structure_solution 'SHELXT 2018/2 (Sheldrick, 2018)'
_diffrn_ambient_temperature 150
_diffrn_detector 'EIGER2 1M'
_diffrn_detector_area_resol_mean 13.33
_diffrn_measured_fraction_theta_full 0.998
_diffrn_measured_fraction_theta_max 0.988
_diffrn_measurement_details
;
 1957 frames, detector distance = 40 mm
;
_diffrn_measurement_device 'Eulerian 4-circle diffractometer'
_diffrn_measurement_device_type Basel-Cu-Stoe
_diffrn_measurement_method 'rotation method, \w scans'
_diffrn_radiation_collimation '1.2 0.6 mm diameter'
_diffrn_radiation_monochromator 'Graded multilayer mirror'
_diffrn_radiation_polarisn_norm 270
_diffrn_radiation_probe x-ray
_diffrn_radiation_type 'Cu K\a'
_diffrn_radiation_wavelength 1.54186
_diffrn_reflns_av_R_equivalents 0.0296
_diffrn_reflns_av_unetI/netI 0.0183
_diffrn_reflns_Laue_measured_fraction_full 0.998
_diffrn_reflns_Laue_measured_fraction_max 0.988
_diffrn_reflns_limit_h_max 16
_diffrn_reflns_limit_h_min -10
_diffrn_reflns_limit_k_max 13
_diffrn_reflns_limit_k_min -15
_diffrn_reflns_limit_l_max 17
_diffrn_reflns_limit_l_min -18
_diffrn_reflns_number 22004
_diffrn_reflns_point_group_measured_fraction_full 0.998
_diffrn_reflns_point_group_measured_fraction_max 0.988
_diffrn_reflns_theta_full 67.686
_diffrn_reflns_theta_max 72.668
_diffrn_reflns_theta_min 4.179
_diffrn_source 'Axo Cu'
_diffrn_source_current 1.00
_diffrn_source_power 0.050
_diffrn_source_voltage 50
_exptl_absorpt_coefficient_mu 4.982
_exptl_absorpt_correction_T_max 0.0628
_exptl_absorpt_correction_T_min 0.0325
_exptl_absorpt_correction_type multi-scan
_exptl_absorpt_process_details
;
STOE X-Red32, absorption correction by Gaussian integration, analogous to
P. Coppens in: F. R. Ahmed (Editor), "Crystallographic Computing", Munksgaard,
Copenhagen (1970), 255 - 270. Afterwards scaling of reflection intensities was
performed within STOE LANA. J. Koziskova, F. Hahn, J. Richter, J. Kozisek, Acta
Chimica Slovaca, vol. 9, no. 2, 2016, pp. 136 - 140.
Finally a spherical absorption correction was done within STOE LANA.
;
_exptl_crystal_colour pink
_exptl_crystal_colour_primary pink
_exptl_crystal_density_diffrn 1.358
_exptl_crystal_density_method 'not measured'
_exptl_crystal_description block
_exptl_crystal_F_000 1071
_exptl_crystal_recrystallization_method
'The material was recrystallised from a mixture of CHCl3 and methanol  by solvent layering'
_exptl_crystal_size_max 0.22
_exptl_crystal_size_mid 0.193
_exptl_crystal_size_min 0.16
_exptl_crystal_size_rad 0.200
_refine_diff_density_max 1.936
_refine_diff_density_min -1.761
_refine_diff_density_rms 0.113
_refine_ls_extinction_coef 0.0029(4)
_refine_ls_extinction_expression Fc^*^=kFc[1+0.001xFc^2^\l^3^/sin(2\q)]^-1/4^
_refine_ls_extinction_method 'SHELXL-2018/3 (Sheldrick 2018)'
_refine_ls_goodness_of_fit_ref 0.941
_refine_ls_hydrogen_treatment constr
_refine_ls_matrix_type full
_refine_ls_number_parameters 377
_refine_ls_number_reflns 4963
_refine_ls_number_restraints 73
_refine_ls_restrained_S_all 0.947
_refine_ls_R_factor_all 0.1069
_refine_ls_R_factor_gt 0.1030
_refine_ls_shift/su_max 0.000
_refine_ls_shift/su_mean 0.000
_refine_ls_structure_factor_coef Fsqd
_refine_ls_weighting_details 'w=1/[\s^2^(Fo^2^)+(0.1000P)^2^+15.0000P] where P=(Fo^2^+2Fc^2^)/3'
_refine_ls_weighting_scheme calc
_refine_ls_wR_factor_gt 0.2365
_refine_ls_wR_factor_ref 0.2400
_reflns_Friedel_coverage 0.000
_reflns_number_gt 4678
_reflns_number_total 4963
_reflns_threshold_expression 'I > 2\s(I)'
_cod_data_source_file NIA003_150K.cif
_cod_data_source_block nia003_150k
_cod_original_formula_sum 'C52.80 H48.80 Cl2.40 Co N10 S2'
_cod_database_code 1567588
_shelx_shelxl_version_number 2018/3
_shelx_space_group_comment
;
The symmetry employed for this shelxl refinement is uniquely defined
by the following loop, which should always be used as a source of
symmetry information in preference to the above space-group names.
They are only intended as comments.
;
_shelx_estimated_absorpt_t_max 0.503
_shelx_estimated_absorpt_t_min 0.407
_olex2_refinement_description
;
1. Fixed Uiso
 At 1.2 times of:
  All C(H) groups, All C(H,H) groups, All C(H,H,H,H) groups
 At 1.5 times of:
  All C(H,H,H) groups
2. Restrained distances
 N4-C24 \\sim N5-C24 \\sim N5-C22 \\sim N4-C26 \\sim N5-C19 \\sim N4-C19
 with sigma of 0.02
 C27-C26 \\sim C22-C23 \\sim C25-C24
 with sigma of 0.02
 C29-Cl1 \\sim C29-Cl3 \\sim C29-Cl2
 with sigma of 0.02
 Cl1-Cl2 \\sim Cl3-Cl2
 with sigma of 0.04
 N4-C19 \\sim N4-C24 \\sim N4-C26
 with sigma of 0.02
 N5-C19 \\sim N5-C24 \\sim N5-C22
 with sigma of 0.02
3. Uiso/Uaniso restraints and constraints
Uanis(C29) \\sim Ueq: with sigma of 0.001 and sigma for terminal atoms of 0.002
Uanis(Cl2) = Uanis(Cl1) = Uanis(Cl3)
4. Rigid body (RIGU) restrains
 C23, C27, C22, C26, C25, C24
 with sigma for 1-2 distances of 0.004 and sigma for 1-3 distances of 0.004
 N4, N5
 with sigma for 1-2 distances of 0.004 and sigma for 1-3 distances of 0.004
 C1, C2, C3, C4, C5, N1
 with sigma for 1-2 distances of 0.004 and sigma for 1-3 distances of 0.004
5. Others
 Fixed Sof: C1(0.55) H1(0.55) C3(0.55) H3(0.55) N5(0.5) H24A(0.5) H24B(0.5)
 H24C(0.5) H24D(0.5) C2(0.55) H2(0.55) C26(0.5) H26A(0.5) H26B(0.5) C27(0.5)
 H27A(0.5) H27B(0.5) H27C(0.5) Cl1(0.4) N4(0.5) C23(0.5) H23A(0.5) H23B(0.5)
 H23C(0.5) C22(0.5) H22A(0.5) H22B(0.5) C29(0.4) H29(0.4) Cl3(0.4) Cl2(0.4)
 C31(0.45) H31(0.45) C30(0.45) H30(0.45) C32(0.45) H32(0.45)
6.a Riding coordinates:
 C1(H1), C3(H3), C24(H24C,H24D), C2(H2), C31(H31), C30(H30), C32(H32)
6.b Ternary CH refined with riding coordinates:
 C29(H29)
6.c Secondary CH2 refined with riding coordinates:
 C24(H24A,H24B), C26(H26A,H26B), C22(H22A,H22B)
6.d Aromatic/amide H refined with riding coordinates:
 C9(H9), C5(H5), C12(H12), C7(H7), C17(H17), C15(H15), C13(H13), C21(H21),
 C14(H14), C18(H18), C20(H20)
6.e Idealised Me refined as rotating group:
 C25(H25A,H25B,H25C), C27(H27A,H27B,H27C), C23(H23A,H23B,H23C)
;
_olex2_date_sample_data_collection 2022-05-09
_olex2_date_sample_submission 2022-04-12
_olex2_exptl_crystal_mounting_method 'The crystal was mounted on a mylar loop in perfluoroether oil'
_olex2_submission_original_sample_id NIA003_150K
_olex2_submission_special_instructions 'No special instructions were received'
_stoe_detector_distance '40.0 mm'
_stoe_detector_pixelsize_x '0.075 mm'
_stoe_detector_pixelsize_y '0.075 mm'
_stoe_detector_size_x '8.0 cm'
_stoe_detector_size_y '7.7 cm'
_stoe_evaluation_integration_a 6.5
_stoe_evaluation_integration_b -0.4
_stoe_evaluation_integration_ems 0.017
_stoe_evaluation_lana_bis_l_even_max -
_stoe_evaluation_lana_bis_l_odd_max -
_stoe_evaluation_lana_bos_l_even_max 4
_stoe_evaluation_lana_bos_l_odd_max 1
_stoe_evaluation_lana_completeness 98.8
_stoe_evaluation_lana_dxs_max_order 1
_stoe_evaluation_lana_dys_max_order 1
_stoe_evaluation_lana_fs_max_order 3
_stoe_evaluation_lana_max_2theta_available 145.4
_stoe_evaluation_lana_max_2theta_desired 145.4
_stoe_evaluation_lana_mean_redundancy 4.4
_stoe_evaluation_lana_number_refls_after_or 22009
_stoe_evaluation_lana_number_refls_outliers 8743
_stoe_evaluation_lana_number_refls_total 30752
_stoe_evaluation_lana_number_refls_unique 4966
_stoe_evaluation_lana_number_refls_written 22009
_stoe_evaluation_lana_or_c1 0.035
_stoe_evaluation_lana_or_c2 0
_stoe_evaluation_lana_or_c3 0
_stoe_evaluation_lana_or_c4 0.7
_stoe_evaluation_lana_point_group 2/m
_stoe_evaluation_lana_table
;
----------------------------------------------------------------------------
2Theta          13.2   28.8   44.4   60.0   75.6   91.2  106.8  122.4  138.0
----------------------------------------------------------------------------
<Resolution>    5.33   2.96   2.01   1.50   1.26   1.08   0.96   0.88   0.83
N(total)          76    506   1529   3524   6544   6903   4872   4467   2331
<Redundancy>     1.9    2.6    3.3    4.9    6.6    6.1    3.9    3.6    2.6
Complet. [%%]    94.3   99.3  100.0   99.8  100.0  100.0   99.9   99.9   92.5
<I/sigma>      610.7  299.5  152.0   71.7   45.1   29.6   22.3   16.8   12.1
R(int)         0.022  0.021  0.027  0.027  0.029  0.030  0.040  0.069  0.145
----------------------------------------------------------------------------
;
_stoe_measurement_identifier NIA003_150K
_stoe_measurement_max_exposure_per_frame '8.0 s'
_stoe_measurement_mean_exposure_per_frame '7.6 s'
_stoe_measurement_min_exposure_per_frame '2.0 s'
_stoe_measurement_total_exposure_time '4.2 h'
_stoe_measurement_total_frame_number 1957
_stoe_measurement_total_run_number 35
_stoe_measurement_tube_power '50.0 W'

loop_
_space_group_symop_operation_xyz
'x, y, z'
'-x+1/2, y+1/2, -z+1/2'
'-x, -y, -z'
'x-1/2, -y-1/2, z-1/2'

loop_
_atom_site_label
_atom_site_type_symbol
_atom_site_fract_x
_atom_site_fract_y
_atom_site_fract_z
_atom_site_U_iso_or_equiv
_atom_site_adp_type
_atom_site_occupancy
_atom_site_site_symmetry_order
_atom_site_calc_flag
_atom_site_refinement_flags_posn
_atom_site_refinement_flags_adp
_atom_site_refinement_flags_occupancy
_atom_site_disorder_assembly
_atom_site_disorder_group
Co1 Co 0.000000 1.000000 0.500000 0.0309(3) Uani 1 2 d S . P A .
S1 S -0.04223(14) 0.76731(14) 0.74443(9) 0.0624(5) Uani 1 1 d . . . . .
N6 N -0.0250(3) 0.8814(3) 0.5905(2) 0.0357(9) Uani 1 1 d . . . . .
N3 N 0.3853(3) 0.5712(3) 0.9008(2) 0.0373(9) Uani 1 1 d . . . . .
N1 N 0.1163(3) 0.8999(3) 0.4484(2) 0.0395(9) Uani 1 1 d . . . . .
N2 N 0.2679(3) 0.6633(3) 0.6027(3) 0.0386(9) Uani 1 1 d . . . . .
C28 C -0.0328(3) 0.8328(4) 0.6543(3) 0.0342(10) Uani 1 1 d . . . . .
C8 C 0.3367(4) 0.4742(4) 0.5287(3) 0.0367(10) Uani 1 1 d . . . . .
C9 C 0.3472(4) 0.4906(4) 0.6199(3) 0.0396(11) Uani 1 1 d . . . . .
H9 H 0.378971 0.439219 0.657505 0.048 Uiso 1 1 calc R U . . .
C16 C 0.3692(4) 0.3740(4) 0.4883(3) 0.0387(11) Uani 1 1 d . . . . .
C5 C 0.1558(4) 0.8148(4) 0.4931(3) 0.0362(10) Uani 1 1 d . . . . .
H5 H 0.138219 0.803536 0.549744 0.043 Uiso 1 1 calc R U . . .
C11 C 0.3109(4) 0.6034(4) 0.7505(3) 0.0424(12) Uani 1 1 d . . . . .
C12 C 0.3818(4) 0.5558(4) 0.8124(3) 0.0418(11) Uani 1 1 d . . . . .
H12 H 0.429626 0.510817 0.791976 0.050 Uiso 1 1 calc R U . . .
C7 C 0.2926(4) 0.5572(4) 0.4758(3) 0.0385(11) Uani 1 1 d . . . . .
H7 H 0.284006 0.549913 0.414685 0.046 Uiso 1 1 calc R U . . .
C10 C 0.3101(4) 0.5837(4) 0.6544(3) 0.0386(11) Uani 1 1 d . . . . .
C6 C 0.2616(4) 0.6502(4) 0.5144(3) 0.0374(10) Uani 1 1 d . . . . .
C17 C 0.4608(4) 0.3264(4) 0.5174(3) 0.0436(12) Uani 1 1 d . . . . .
H17 H 0.502521 0.358316 0.563053 0.052 Uiso 1 1 calc R U . . .
C4 C 0.2213(4) 0.7422(4) 0.4608(3) 0.0421(12) Uani 1 1 d . . . . .
C15 C 0.3143(4) 0.6350(5) 0.9281(3) 0.0481(13) Uani 1 1 d . . . . .
H15 H 0.314710 0.646576 0.988438 0.058 Uiso 1 1 calc R U . . .
C13 C 0.2399(5) 0.6701(5) 0.7811(3) 0.0506(14) Uani 1 1 d . . . . .
H13 H 0.192287 0.704967 0.741730 0.061 Uiso 1 1 calc R U . . .
C21 C 0.3068(4) 0.3217(5) 0.4222(4) 0.0536(14) Uani 1 1 d . . . . .
H21 H 0.244966 0.351733 0.400696 0.064 Uiso 1 1 calc R U . . .
C14 C 0.2405(5) 0.6844(5) 0.8711(3) 0.0550(15) Uani 1 1 d . . . . .
H14 H 0.191779 0.726869 0.893097 0.066 Uiso 1 1 calc R U . . .
C18 C 0.4916(5) 0.2338(5) 0.4808(4) 0.0511(13) Uani 1 1 d . . . . .
H18 H 0.554983 0.205905 0.500303 0.061 Uiso 1 1 calc R U . . .
C19 C 0.4299(5) 0.1805(5) 0.4149(5) 0.0663(18) Uani 1 1 d D . . . .
C20 C 0.3360(5) 0.2260(6) 0.3884(5) 0.074(2) Uani 1 1 d . . . . .
H20 H 0.291574 0.190638 0.346649 0.089 Uiso 1 1 calc R U . . .
C1 C 0.1273(10) 0.9051(11) 0.3629(8) 0.040(3) Uani 0.55 1 d . . P A 1
H1 H 0.096060 0.960659 0.329548 0.048 Uiso 0.55 1 d R U P A 1
C3 C 0.2331(10) 0.7510(13) 0.3724(10) 0.038(3) Uani 0.55 1 d . . P A 1
H3 H 0.271970 0.700846 0.346407 0.046 Uiso 0.55 1 d R U P A 1
N5 N 0.4613(9) 0.0938(10) 0.3590(7) 0.066(4) Uani 0.5 1 d D . P B 1
C24 C 0.5568(6) 0.0383(6) 0.4007(6) 0.080(2) Uani 1 1 d D . . . .
H24A H 0.569758 0.053772 0.463319 0.096 Uiso 0.5 1 calc R U P B 1
H24B H 0.553075 -0.038473 0.392035 0.096 Uiso 0.5 1 calc R U P B 1
H24C H 0.585491 0.041290 0.462076 0.096 Uiso 0.5 1 d R U P B 2
H24D H 0.552481 -0.035560 0.381316 0.096 Uiso 0.5 1 d R U P B 2
C25 C 0.6349(7) 0.0878(7) 0.3502(6) 0.090(2) Uani 1 1 d D . . . .
H25A H 0.621501 0.068741 0.288997 0.136 Uiso 1 1 calc R U . . .
H25B H 0.700658 0.062271 0.373211 0.136 Uiso 1 1 calc R U . . .
H25C H 0.632732 0.164205 0.356067 0.136 Uiso 1 1 calc R U . . .
C2 C 0.1864(10) 0.8327(9) 0.3227(7) 0.045(2) Uani 0.55 1 d . . P A 1
H2 H 0.194451 0.839295 0.263078 0.054 Uiso 0.55 1 d R U P A 1
C26 C 0.3869(10) 0.0044(8) 0.3476(7) 0.052(3) Uani 0.5 1 d D . P B 2
H26A H 0.319384 0.014421 0.364284 0.062 Uiso 0.5 1 calc R U P B 2
H26B H 0.405720 -0.069525 0.359920 0.062 Uiso 0.5 1 calc R U P B 2
C27 C 0.3834(13) 0.0227(14) 0.2500(8) 0.072(4) Uani 0.5 1 d D . P B 2
H27A H 0.333965 -0.023817 0.219276 0.108 Uiso 0.5 1 calc R U P B 2
H27B H 0.448605 0.007812 0.231619 0.108 Uiso 0.5 1 calc R U P B 2
H27C H 0.365570 0.095743 0.236728 0.108 Uiso 0.5 1 calc R U P B 2
Cl1 Cl 0.4834(6) -0.0966(7) 0.0474(6) 0.0992(15) Uani 0.4 1 d D . P C -1
N4 N 0.4551(7) 0.0719(8) 0.4024(8) 0.049(3) Uani 0.5 1 d D . P B 2
C23 C 0.4599(16) 0.1569(14) 0.2005(11) 0.099(6) Uani 0.5 1 d D . P B 1
H23A H 0.426280 0.144125 0.142330 0.149 Uiso 0.5 1 calc R U P B 1
H23B H 0.531342 0.147099 0.200253 0.149 Uiso 0.5 1 calc R U P B 1
H23C H 0.446738 0.228825 0.218085 0.149 Uiso 0.5 1 calc R U P B 1
C22 C 0.4210(13) 0.0794(12) 0.2647(9) 0.078(4) Uani 0.5 1 d D . P B 1
H22A H 0.348003 0.085452 0.259715 0.094 Uiso 0.5 1 calc R U P B 1
H22B H 0.436957 0.007432 0.247029 0.094 Uiso 0.5 1 calc R U P B 1
C29 C 0.4875(14) 0.0345(11) 0.0264(9) 0.076(5) Uani 0.4 1 d D U P C -1
H29 H 0.427616 0.064464 0.049277 0.091 Uiso 0.4 1 calc R U P C -1
Cl3 Cl 0.4820(6) 0.0786(7) -0.0781(6) 0.0992(15) Uani 0.4 1 d D . P C -1
Cl2 Cl 0.5873(4) 0.0896(5) 0.0891(4) 0.0992(15) Uani 0.4 1 d D . P C -1
C31 C 0.2386(12) 0.8687(11) 0.3409(9) 0.047(3) Uani 0.45 1 d . . P A 2
H31 H 0.264974 0.888206 0.289230 0.056 Uiso 0.45 1 d R U P A 2
C30 C 0.1682(12) 0.9319(15) 0.3758(11) 0.043(4) Uani 0.45 1 d . . P A 2
H30 H 0.155558 0.999942 0.352560 0.052 Uiso 0.45 1 d R U P A 2
C32 C 0.2718(15) 0.7753(16) 0.3852(13) 0.048(4) Uani 0.45 1 d . . P A 2
H32 H 0.322084 0.732988 0.365537 0.058 Uiso 0.45 1 d R U P A 2

loop_
_atom_site_aniso_label
_atom_site_aniso_U_11
_atom_site_aniso_U_22
_atom_site_aniso_U_33
_atom_site_aniso_U_23
_atom_site_aniso_U_13
_atom_site_aniso_U_12
Co1 0.0444(6) 0.0265(5) 0.0214(5) 0.0025(4) 0.0018(4) 0.0040(4)
S1 0.0817(11) 0.0709(10) 0.0356(7) 0.0175(7) 0.0113(7) -0.0173(8)
N6 0.049(2) 0.0302(19) 0.0279(19) 0.0039(16) 0.0061(16) 0.0028(17)
N3 0.050(2) 0.036(2) 0.0249(18) -0.0012(15) 0.0024(16) 0.0067(18)
N1 0.053(2) 0.039(2) 0.0273(18) 0.0056(16) 0.0076(17) 0.0144(18)
N2 0.049(2) 0.038(2) 0.0291(19) 0.0036(16) 0.0051(16) 0.0109(18)
C28 0.036(2) 0.037(2) 0.029(2) -0.0005(19) 0.0021(18) 0.0003(19)
C8 0.046(3) 0.035(2) 0.030(2) -0.0011(19) 0.0035(19) 0.007(2)
C9 0.052(3) 0.034(3) 0.033(3) 0.0022(18) 0.005(2) 0.008(2)
C16 0.047(3) 0.035(2) 0.034(2) 0.0008(19) 0.006(2) 0.005(2)
C5 0.046(3) 0.036(2) 0.026(2) 0.0025(18) 0.0026(18) 0.0065(19)
C11 0.057(3) 0.040(3) 0.030(2) 0.001(2) 0.005(2) 0.012(2)
C12 0.055(3) 0.043(3) 0.027(2) 0.000(2) 0.003(2) 0.010(2)
C7 0.047(3) 0.040(3) 0.027(2) 0.0008(19) 0.0029(19) 0.007(2)
C10 0.049(3) 0.039(3) 0.028(2) -0.0007(19) 0.0041(19) 0.007(2)
C6 0.044(3) 0.039(3) 0.029(2) 0.0019(19) 0.0037(19) 0.007(2)
C17 0.045(3) 0.046(3) 0.040(3) 0.000(2) 0.004(2) 0.005(2)
C4 0.059(3) 0.041(3) 0.026(2) 0.0034(19) 0.006(2) 0.013(2)
C15 0.062(3) 0.051(3) 0.031(2) -0.002(2) 0.006(2) 0.016(3)
C13 0.064(3) 0.056(3) 0.031(3) 0.000(2) 0.005(2) 0.021(3)
C21 0.047(3) 0.054(3) 0.058(3) -0.016(3) -0.003(3) 0.012(3)
C14 0.069(4) 0.062(4) 0.034(3) -0.002(2) 0.006(2) 0.028(3)
C18 0.052(3) 0.044(3) 0.058(3) 0.001(3) 0.010(3) 0.013(2)
C19 0.053(3) 0.045(3) 0.100(5) -0.027(3) 0.008(3) 0.005(3)
C20 0.054(4) 0.073(5) 0.095(5) -0.047(4) 0.000(3) 0.003(3)
C1 0.056(8) 0.042(7) 0.023(4) 0.003(4) 0.005(5) 0.012(5)
C3 0.050(8) 0.038(7) 0.029(5) 0.001(4) 0.013(5) 0.007(5)
N5 0.074(8) 0.057(7) 0.072(9) -0.019(7) 0.025(7) 0.013(6)
C24 0.083(5) 0.048(4) 0.112(6) -0.005(4) 0.027(4) 0.020(4)
C25 0.084(5) 0.088(6) 0.100(6) -0.020(5) 0.015(4) -0.011(5)
C2 0.069(7) 0.039(5) 0.028(4) 0.004(4) 0.011(5) 0.010(5)
C26 0.069(8) 0.026(5) 0.058(6) -0.010(4) -0.003(6) 0.003(5)
C27 0.089(11) 0.070(9) 0.052(6) -0.014(7) -0.010(7) 0.011(8)
Cl1 0.096(3) 0.081(2) 0.128(4) 0.036(2) 0.043(3) 0.012(2)
N4 0.049(6) 0.045(6) 0.054(7) -0.019(5) 0.010(5) 0.007(4)
C23 0.136(16) 0.081(11) 0.082(11) -0.006(8) 0.022(10) 0.037(10)
C22 0.085(11) 0.061(9) 0.090(11) -0.033(7) 0.015(8) 0.006(8)
C29 0.076(5) 0.076(5) 0.076(5) 0.0001(10) 0.0088(12) 0.0002(10)
Cl3 0.096(3) 0.081(2) 0.128(4) 0.036(2) 0.043(3) 0.012(2)
Cl2 0.096(3) 0.081(2) 0.128(4) 0.036(2) 0.043(3) 0.012(2)
C31 0.070(9) 0.040(7) 0.034(7) 0.008(5) 0.017(6) 0.015(6)
C30 0.053(10) 0.046(9) 0.032(7) 0.006(6) 0.007(7) 0.002(7)
C32 0.063(13) 0.047(10) 0.036(8) 0.006(7) 0.013(9) 0.013(9)

loop_
_atom_type_symbol
_atom_type_description
_atom_type_scat_dispersion_real
_atom_type_scat_dispersion_imag
_atom_type_scat_source
C C 0.0181 0.0091 'International Tables Vol C Tables 4.2.6.8 and 6.1.1.4'
H H 0.0000 0.0000 'International Tables Vol C Tables 4.2.6.8 and 6.1.1.4'
Cl Cl 0.3639 0.7018 'International Tables Vol C Tables 4.2.6.8 and 6.1.1.4'
Co Co -2.3653 3.6143 'International Tables Vol C Tables 4.2.6.8 and 6.1.1.4'
N N 0.0311 0.0180 'International Tables Vol C Tables 4.2.6.8 and 6.1.1.4'
S S 0.3331 0.5567 'International Tables Vol C Tables 4.2.6.8 and 6.1.1.4'

loop_
_exptl_crystal_face_index_h
_exptl_crystal_face_index_k
_exptl_crystal_face_index_l
_exptl_crystal_face_perp_dist
-2 1 30 0.0617
-11 -30 -21 0.1123
25 19 -30 0.0860
-21 13 30 0.0686
3 -10 7 0.1564
-30 -7 -25 0.1143
2 -1 -30 0.0402
30 1 26 0.0699
-9 -4 10 0.0786
3 -3 -5 0.0962

loop_
_geom_angle_atom_site_label_1
_geom_angle_atom_site_label_2
_geom_angle_atom_site_label_3
_geom_angle
_geom_angle_site_symmetry_1
_geom_angle_site_symmetry_3
_geom_angle_publ_flag
N6 Co1 N6 180.0 . 3_576 ?
N6 Co1 N3 89.07(15) 3_576 4_575 ?
N6 Co1 N3 90.93(15) . 4_575 ?
N6 Co1 N3 90.93(15) 3_576 2_556 ?
N6 Co1 N3 89.07(15) . 2_556 ?
N6 Co1 N1 90.20(15) . . ?
N6 Co1 N1 89.80(15) . 3_576 ?
N6 Co1 N1 90.20(15) 3_576 3_576 ?
N6 Co1 N1 89.80(15) 3_576 . ?
N3 Co1 N3 180.0 2_556 4_575 ?
N1 Co1 N3 90.79(16) . 2_556 ?
N1 Co1 N3 89.21(16) 3_576 2_556 ?
N1 Co1 N3 89.21(16) . 4_575 ?
N1 Co1 N3 90.79(16) 3_576 4_575 ?
N1 Co1 N1 180.00(18) . 3_576 ?
C28 N6 Co1 164.9(4) . . ?
C12 N3 Co1 124.4(3) . 2_546 ?
C15 N3 Co1 119.0(3) . 2_546 ?
C15 N3 C12 116.6(4) . . ?
C5 N1 Co1 121.4(3) . . ?
C5 N1 C30 114.9(8) . . ?
C1 N1 Co1 118.8(6) . . ?
C1 N1 C5 117.2(7) . . ?
C30 N1 Co1 122.6(8) . . ?
C6 N2 C10 117.8(4) . . ?
N6 C28 S1 178.7(5) . . ?
C9 C8 C16 122.4(4) . . ?
C9 C8 C7 116.9(4) . . ?
C7 C8 C16 120.7(4) . . ?
C8 C9 H9 120.0 . . ?
C10 C9 C8 119.9(5) . . ?
C10 C9 H9 120.0 . . ?
C17 C16 C8 121.3(5) . . ?
C17 C16 C21 117.5(5) . . ?
C21 C16 C8 121.2(5) . . ?
N1 C5 H5 117.8 . . ?
N1 C5 C4 124.4(4) . . ?
C4 C5 H5 117.8 . . ?
C12 C11 C10 121.8(4) . . ?
C13 C11 C12 117.9(5) . . ?
C13 C11 C10 120.3(5) . . ?
N3 C12 C11 123.9(5) . . ?
N3 C12 H12 118.1 . . ?
C11 C12 H12 118.1 . . ?
C8 C7 H7 119.9 . . ?
C6 C7 C8 120.1(4) . . ?
C6 C7 H7 119.9 . . ?
N2 C10 C9 122.6(4) . . ?
N2 C10 C11 114.1(4) . . ?
C9 C10 C11 123.3(4) . . ?
N2 C6 C7 122.5(4) . . ?
N2 C6 C4 115.8(4) . . ?
C7 C6 C4 121.7(4) . . ?
C16 C17 H17 119.1 . . ?
C18 C17 C16 121.9(5) . . ?
C18 C17 H17 119.1 . . ?
C5 C4 C6 121.1(4) . . ?
C5 C4 C32 117.3(9) . . ?
C3 C4 C5 116.2(8) . . ?
C3 C4 C6 121.9(8) . . ?
C32 C4 C6 119.2(9) . . ?
N3 C15 H15 118.4 . . ?
N3 C15 C14 123.2(5) . . ?
C14 C15 H15 118.4 . . ?
C11 C13 H13 120.5 . . ?
C11 C13 C14 119.0(5) . . ?
C14 C13 H13 120.5 . . ?
C16 C21 H21 119.7 . . ?
C20 C21 C16 120.5(5) . . ?
C20 C21 H21 119.7 . . ?
C15 C14 C13 119.4(5) . . ?
C15 C14 H14 120.3 . . ?
C13 C14 H14 120.3 . . ?
C17 C18 H18 119.4 . . ?
C17 C18 C19 121.2(5) . . ?
C19 C18 H18 119.4 . . ?
C18 C19 N5 126.0(7) . . ?
C18 C19 N4 115.2(7) . . ?
C20 C19 C18 116.8(5) . . ?
C20 C19 N5 116.0(7) . . ?
C20 C19 N4 124.8(7) . . ?
C21 C20 C19 122.0(6) . . ?
C21 C20 H20 119.0 . . ?
C19 C20 H20 119.0 . . ?
N1 C1 H1 118.7 . . ?
N1 C1 C2 122.1(11) . . ?
C2 C1 H1 119.2 . . ?
C4 C3 H3 119.5 . . ?
C2 C3 C4 120.2(13) . . ?
C2 C3 H3 120.3 . . ?
C19 N5 C24 111.9(8) . . ?
C19 N5 C22 123.7(10) . . ?
C22 N5 C24 122.7(10) . . ?
N5 C24 H24A 111.5 . . ?
N5 C24 H24B 111.5 . . ?
H24A C24 H24B 109.4 . . ?
H24C C24 H24D 109.4 . . ?
C25 C24 N5 101.2(8) . . ?
C25 C24 H24A 111.5 . . ?
C25 C24 H24B 111.5 . . ?
C25 C24 H24C 105.0 . . ?
C25 C24 H24D 104.9 . . ?
N4 C24 H24C 104.1 . . ?
N4 C24 H24D 105.3 . . ?
N4 C24 C25 127.4(8) . . ?
C24 C25 H25A 109.5 . . ?
C24 C25 H25B 109.5 . . ?
C24 C25 H25C 109.5 . . ?
H25A C25 H25B 109.5 . . ?
H25A C25 H25C 109.5 . . ?
H25B C25 H25C 109.5 . . ?
C1 C2 H2 120.5 . . ?
C3 C2 C1 119.0(11) . . ?
C3 C2 H2 120.5 . . ?
H26A C26 H26B 107.4 . . ?
C27 C26 H26A 108.4 . . ?
C27 C26 H26B 108.4 . . ?
N4 C26 H26A 108.4 . . ?
N4 C26 H26B 108.4 . . ?
N4 C26 C27 115.6(11) . . ?
C26 C27 H27A 109.5 . . ?
C26 C27 H27B 109.5 . . ?
C26 C27 H27C 109.5 . . ?
H27A C27 H27B 109.5 . . ?
H27A C27 H27C 109.5 . . ?
H27B C27 H27C 109.5 . . ?
C19 N4 C24 121.7(8) . . ?
C19 N4 C26 119.9(8) . . ?
C24 N4 C26 110.9(8) . . ?
H23A C23 H23B 109.5 . . ?
H23A C23 H23C 109.5 . . ?
H23B C23 H23C 109.5 . . ?
C22 C23 H23A 109.5 . . ?
C22 C23 H23B 109.5 . . ?
C22 C23 H23C 109.5 . . ?
N5 C22 C23 115.9(14) . . ?
N5 C22 H22A 108.3 . . ?
N5 C22 H22B 108.3 . . ?
C23 C22 H22A 108.3 . . ?
C23 C22 H22B 108.3 . . ?
H22A C22 H22B 107.4 . . ?
Cl1 C29 H29 105.2 . . ?
Cl1 C29 Cl3 120.3(10) . . ?
Cl1 C29 Cl2 109.3(8) . . ?
Cl3 C29 H29 105.2 . . ?
Cl3 C29 Cl2 110.4(8) . . ?
Cl2 C29 H29 105.2 . . ?
C30 C31 H31 121.0 . . ?
C30 C31 C32 118.9(15) . . ?
C32 C31 H31 120.0 . . ?
N1 C30 H30 118.0 . . ?
C31 C30 N1 123.3(15) . . ?
C31 C30 H30 118.6 . . ?
C4 C32 H32 120.5 . . ?
C31 C32 C4 118.2(16) . . ?
C31 C32 H32 121.3 . . ?

loop_
_geom_bond_atom_site_label_1
_geom_bond_atom_site_label_2
_geom_bond_distance
_geom_bond_site_symmetry_2
_geom_bond_publ_flag
Co1 N6 2.078(4) . ?
Co1 N6 2.078(4) 3_576 ?
Co1 N3 2.211(4) 4_575 ?
Co1 N3 2.211(4) 2_556 ?
Co1 N1 2.205(4) 3_576 ?
Co1 N1 2.205(4) . ?
S1 C28 1.616(5) . ?
N6 C28 1.162(6) . ?
N3 C12 1.357(6) . ?
N3 C15 1.339(7) . ?
N1 C5 1.339(6) . ?
N1 C1 1.330(13) . ?
N1 C30 1.427(17) . ?
N2 C10 1.352(6) . ?
N2 C6 1.349(6) . ?
C8 C9 1.396(7) . ?
C8 C16 1.483(7) . ?
C8 C7 1.401(7) . ?
C9 H9 0.9300 . ?
C9 C10 1.391(7) . ?
C16 C17 1.383(7) . ?
C16 C21 1.394(7) . ?
C5 H5 0.9300 . ?
C5 C4 1.388(7) . ?
C11 C12 1.390(7) . ?
C11 C10 1.485(6) . ?
C11 C13 1.382(7) . ?
C12 H12 0.9300 . ?
C7 H7 0.9300 . ?
C7 C6 1.386(7) . ?
C6 C4 1.476(7) . ?
C17 H17 0.9300 . ?
C17 C18 1.369(8) . ?
C4 C3 1.379(17) . ?
C4 C32 1.46(2) . ?
C15 H15 0.9300 . ?
C15 C14 1.381(8) . ?
C13 H13 0.9300 . ?
C13 C14 1.383(7) . ?
C21 H21 0.9300 . ?
C21 C20 1.376(8) . ?
C14 H14 0.9300 . ?
C18 H18 0.9300 . ?
C18 C19 1.393(9) . ?
C19 C20 1.392(9) . ?
C19 N5 1.469(10) . ?
C19 N4 1.417(10) . ?
C20 H20 0.9300 . ?
C1 H1 0.9300 . ?
C1 C2 1.387(17) . ?
C3 H3 0.9300 . ?
C3 C2 1.378(19) . ?
N5 C24 1.523(11) . ?
N5 C22 1.487(13) . ?
C24 H24A 0.9700 . ?
C24 H24B 0.9700 . ?
C24 H24C 0.9704 . ?
C24 H24D 0.9698 . ?
C24 C25 1.497(10) . ?
C24 N4 1.421(10) . ?
C25 H25A 0.9600 . ?
C25 H25B 0.9600 . ?
C25 H25C 0.9600 . ?
C2 H2 0.9302 . ?
C26 H26A 0.9700 . ?
C26 H26B 0.9700 . ?
C26 C27 1.501(15) . ?
C26 N4 1.436(11) . ?
C27 H27A 0.9600 . ?
C27 H27B 0.9600 . ?
C27 H27C 0.9600 . ?
Cl1 C29 1.672(12) . ?
C23 H23A 0.9600 . ?
C23 H23B 0.9600 . ?
C23 H23C 0.9600 . ?
C23 C22 1.510(16) . ?
C22 H22A 0.9700 . ?
C22 H22B 0.9700 . ?
C29 H29 0.9800 . ?
C29 Cl3 1.680(12) . ?
C29 Cl2 1.694(13) . ?
C31 H31 0.9299 . ?
C31 C30 1.38(2) . ?
C31 C32 1.40(2) . ?
C30 H30 0.9298 . ?
C32 H32 0.9302 . ?

loop_
_geom_torsion_atom_site_label_1
_geom_torsion_atom_site_label_2
_geom_torsion_atom_site_label_3
_geom_torsion_atom_site_label_4
_geom_torsion
_geom_torsion_site_symmetry_1
_geom_torsion_site_symmetry_2
_geom_torsion_site_symmetry_3
_geom_torsion_site_symmetry_4
_geom_torsion_publ_flag
Co1 N3 C12 C11 -178.2(4) 2_546 . . . ?
Co1 N3 C15 C14 179.0(5) 2_546 . . . ?
Co1 N1 C5 C4 173.1(4) . . . . ?
Co1 N1 C1 C2 -169.1(10) . . . . ?
Co1 N1 C30 C31 -177.7(11) . . . . ?
N3 C15 C14 C13 -1.4(10) . . . . ?
N1 C5 C4 C6 -180.0(5) . . . . ?
N1 C5 C4 C3 -10.0(10) . . . . ?
N1 C5 C4 C32 17.6(11) . . . . ?
N1 C1 C2 C3 2(2) . . . . ?
N2 C6 C4 C5 -26.7(8) . . . . ?
N2 C6 C4 C3 163.9(8) . . . . ?
N2 C6 C4 C32 135.4(9) . . . . ?
C8 C9 C10 N2 -3.4(8) . . . . ?
C8 C9 C10 C11 175.0(5) . . . . ?
C8 C16 C17 C18 179.9(5) . . . . ?
C8 C16 C21 C20 -176.8(6) . . . . ?
C8 C7 C6 N2 -3.1(8) . . . . ?
C8 C7 C6 C4 175.8(5) . . . . ?
C9 C8 C16 C17 -44.0(8) . . . . ?
C9 C8 C16 C21 133.3(6) . . . . ?
C9 C8 C7 C6 0.0(8) . . . . ?
C16 C8 C9 C10 -176.3(5) . . . . ?
C16 C8 C7 C6 179.4(5) . . . . ?
C16 C17 C18 C19 -2.8(9) . . . . ?
C16 C21 C20 C19 -3.5(12) . . . . ?
C5 N1 C1 C2 -7.0(15) . . . . ?
C5 N1 C30 C31 14.1(17) . . . . ?
C5 C4 C3 C2 4.0(14) . . . . ?
C5 C4 C32 C31 -11.0(18) . . . . ?
C11 C13 C14 C15 2.4(10) . . . . ?
C12 N3 C15 C14 -0.4(9) . . . . ?
C12 C11 C10 N2 -154.6(5) . . . . ?
C12 C11 C10 C9 26.9(8) . . . . ?
C12 C11 C13 C14 -1.7(9) . . . . ?
C7 C8 C9 C10 3.1(8) . . . . ?
C7 C8 C16 C17 136.6(5) . . . . ?
C7 C8 C16 C21 -46.1(8) . . . . ?
C7 C6 C4 C5 154.4(5) . . . . ?
C7 C6 C4 C3 -15.0(10) . . . . ?
C7 C6 C4 C32 -43.5(11) . . . . ?
C10 N2 C6 C7 2.9(8) . . . . ?
C10 N2 C6 C4 -176.0(5) . . . . ?
C10 C11 C12 N3 -179.8(5) . . . . ?
C10 C11 C13 C14 178.1(6) . . . . ?
C6 N2 C10 C9 0.4(8) . . . . ?
C6 N2 C10 C11 -178.1(5) . . . . ?
C6 C4 C3 C2 173.9(9) . . . . ?
C6 C4 C32 C31 -173.7(12) . . . . ?
C17 C16 C21 C20 0.6(9) . . . . ?
C17 C18 C19 C20 0.0(11) . . . . ?
C17 C18 C19 N5 167.2(9) . . . . ?
C17 C18 C19 N4 -161.0(7) . . . . ?
C4 C3 C2 C1 -0.3(19) . . . . ?
C15 N3 C12 C11 1.1(8) . . . . ?
C13 C11 C12 N3 -0.1(9) . . . . ?
C13 C11 C10 N2 25.6(8) . . . . ?
C13 C11 C10 C9 -152.8(6) . . . . ?
C21 C16 C17 C18 2.5(8) . . . . ?
C18 C19 C20 C21 3.1(12) . . . . ?
C18 C19 N5 C24 21.4(16) . . . . ?
C18 C19 N5 C22 -144.4(13) . . . . ?
C18 C19 N4 C24 -43.8(14) . . . . ?
C18 C19 N4 C26 169.1(9) . . . . ?
C19 N5 C24 C25 -101.5(11) . . . . ?
C19 N5 C22 C23 74.6(19) . . . . ?
C20 C19 N5 C24 -171.3(9) . . . . ?
C20 C19 N5 C22 23.0(18) . . . . ?
C20 C19 N4 C24 156.9(9) . . . . ?
C20 C19 N4 C26 9.9(16) . . . . ?
C1 N1 C5 C4 11.5(10) . . . . ?
N5 C19 C20 C21 -165.4(9) . . . . ?
C24 N5 C22 C23 -89.7(17) . . . . ?
C25 C24 N4 C19 -47.4(15) . . . . ?
C25 C24 N4 C26 102.3(11) . . . . ?
C27 C26 N4 C19 74.5(15) . . . . ?
C27 C26 N4 C24 -75.9(13) . . . . ?
N4 C19 C20 C21 162.1(9) . . . . ?
C22 N5 C24 C25 64.4(15) . . . . ?
C30 N1 C5 C4 -18.5(10) . . . . ?
C30 C31 C32 C4 7(2) . . . . ?
C32 C31 C30 N1 -9(2) . . . . ?
